data_1503553
loop_
_publ_author_name
'Ressault, Blandine'
'Jaunet, Alexis'
'Geoffroy, Philippe'
'Goudedranche, S\'ebastien'
'Miesch, Michel'

_publ_section_title
;
 Access to polyfunctionalized diquinanes, hydrindanes, and decalines via
 TiCl4 promoted Michael-aldol and Baylis-Hillman reactions.
;
_journal_issue 1
_journal_name_full 'Organic letters'
_journal_page_first 366
_journal_page_last 369
_journal_paper_doi 10.1021/ol203118t
_journal_volume 14
_journal_year 2012
_chemical_formula_moiety 'C11 H17 Cl O2'
_chemical_formula_sum 'C11 H17 Cl O2'
_chemical_formula_weight 216.70
_chemical_name_systematic
;
 ?
;
_space_group_IT_number 14
_symmetry_cell_setting monoclinic
_symmetry_space_group_name_Hall '-P 2ybc'
_symmetry_space_group_name_H-M 'P 1 21/c 1'
_atom_sites_solution_hydrogens geom
_atom_sites_solution_primary direct
_atom_sites_solution_secondary difmap
_audit_creation_method SHELXL-97
_cell_angle_alpha 90.00
_cell_angle_beta 122.497(4)
_cell_angle_gamma 90.00
_cell_formula_units_Z 4
_cell_length_a 8.0876(5)
_cell_length_b 14.5181(8)
_cell_length_c 10.8895(7)
_cell_measurement_reflns_used 6527
_cell_measurement_temperature 173(2)
_cell_measurement_theta_max 27.485
_cell_measurement_theta_min 0.998
_cell_volume 1078.40(12)
_computing_cell_refinement 'Denzo (Nonius B.V., 1998)'
_computing_data_collection 'Collect (Nonius B.V., 1998)'
_computing_data_reduction 'Denzo (Nonius B.V., 1998)'
_computing_molecular_graphics 'PLATON 98 (Spek, 1998)'
_computing_publication_material 'SHELXL-97 (Sheldrick, 1997)'
_computing_structure_refinement 'SHELXL-97 (Sheldrick, 2008)'
_computing_structure_solution 'SHELXS-97 (Sheldrick, 1997)'
_diffrn_ambient_temperature 173(2)
_diffrn_measured_fraction_theta_full 0.995
_diffrn_measured_fraction_theta_max 0.995
_diffrn_measurement_device_type KappaCCD
_diffrn_measurement_method 'phi and omega scans'
_diffrn_radiation_monochromator graphite
_diffrn_radiation_source 'fine-focus sealed tube'
_diffrn_radiation_type MoK\a
_diffrn_radiation_wavelength 0.71073
_diffrn_reflns_av_R_equivalents 0.0424
_diffrn_reflns_av_sigmaI/netI 0.0438
_diffrn_reflns_limit_h_max 8
_diffrn_reflns_limit_h_min -10
_diffrn_reflns_limit_k_max 16
_diffrn_reflns_limit_k_min -18
_diffrn_reflns_limit_l_max 14
_diffrn_reflns_limit_l_min -11
_diffrn_reflns_number 6105
_diffrn_reflns_theta_full 27.42
_diffrn_reflns_theta_max 27.42
_diffrn_reflns_theta_min 2.62
_exptl_absorpt_coefficient_mu 0.326
_exptl_absorpt_correction_type none
_exptl_crystal_colour colorless
_exptl_crystal_density_diffrn 1.335
_exptl_crystal_density_method 'not measured'
_exptl_crystal_description prism
_exptl_crystal_F_000 464
_exptl_crystal_size_max 0.40
_exptl_crystal_size_mid 0.30
_exptl_crystal_size_min 0.25
_refine_diff_density_max 0.314
_refine_diff_density_min -0.297
_refine_diff_density_rms 0.067
_refine_ls_extinction_method none
_refine_ls_goodness_of_fit_ref 1.060
_refine_ls_hydrogen_treatment mixed
_refine_ls_matrix_type full
_refine_ls_number_parameters 132
_refine_ls_number_reflns 2453
_refine_ls_number_restraints 0
_refine_ls_restrained_S_all 1.060
_refine_ls_R_factor_all 0.0583
_refine_ls_R_factor_gt 0.0425
_refine_ls_shift/su_max 0.001
_refine_ls_shift/su_mean 0.000
_refine_ls_structure_factor_coef Fsqd
_refine_ls_weighting_details 'calc w=1/[\s^2^(Fo^2^)+(0.0517P)^2^+0.2981P] where P=(Fo^2^+2Fc^2^)/3'
_refine_ls_weighting_scheme calc
_refine_ls_wR_factor_gt 0.1015
_refine_ls_wR_factor_ref 0.1101
_reflns_number_gt 1947
_reflns_number_total 2453
_reflns_threshold_expression I>2\s(I)
_cod_data_source_file ol203118t_si_009.cif
_cod_data_source_block mmbr110905
_cod_depositor_comments
;
The following automatic conversions were performed:

'_symmetry_cell_setting' value 'Monoclinic' changed to 'monoclinic'
according to /home/saulius/struct/CIF-dictionaries/cif_core.dic
dictionary named 'cif_core.dic' version 2.4.1 from 2010-06-29.

Automatic conversion script
Id: cif_fix_values 1715 2011-07-08 13:25:40Z adriana 
;
_cod_original_cell_volume 1078.40(11)
_cod_original_sg_symbol_H-M 'P 21/c'
_cod_database_code 1503553

loop_
_symmetry_equiv_pos_as_xyz
'x, y, z'
'-x, y+1/2, -z+1/2'
'-x, -y, -z'
'x, -y-1/2, z-1/2'

loop_
_atom_site_label
_atom_site_type_symbol
_atom_site_fract_x
_atom_site_fract_y
_atom_site_fract_z
_atom_site_U_iso_or_equiv
_atom_site_adp_type
_atom_site_occupancy
_atom_site_symmetry_multiplicity
_atom_site_calc_flag
_atom_site_refinement_flags
C1 C 0.7570(2) 0.69554(10) 0.49749(16) 0.0208(3) Uani 1 1 d .
H1 H 0.7121 0.7219 0.3995 0.025 Uiso 1 1 calc R
C2 C 0.5867(2) 0.63968(11) 0.48212(18) 0.0275(4) Uani 1 1 d .
H2 H 0.6288 0.6113 0.5783 0.033 Uiso 1 1 calc R
C3 C 0.4061(2) 0.69733(13) 0.43229(19) 0.0348(4) Uani 1 1 d .
H3A H 0.3012 0.6584 0.4259 0.042 Uiso 1 1 calc R
H3B H 0.3581 0.7225 0.3342 0.042 Uiso 1 1 calc R
C4 C 0.4527(3) 0.77608(13) 0.5385(2) 0.0357(4) Uani 1 1 d .
H4A H 0.4846 0.7506 0.6331 0.043 Uiso 1 1 calc R
H4B H 0.3356 0.8158 0.5006 0.043 Uiso 1 1 calc R
C5 C 0.6247(2) 0.83433(11) 0.56185(18) 0.0284(4) Uani 1 1 d .
H5 H 0.6609 0.8776 0.6441 0.034 Uiso 1 1 calc R
C6 C 0.8089(2) 0.77781(10) 0.60360(16) 0.0223(3) Uani 1 1 d .
C7 C 0.9373(2) 0.84908(11) 0.58880(18) 0.0276(4) Uani 1 1 d .
H7A H 1.0312 0.8183 0.5704 0.033 Uiso 1 1 calc R
H7B H 1.0117 0.8865 0.6785 0.033 Uiso 1 1 calc R
C8 C 0.7937(3) 0.90966(12) 0.4587(2) 0.0365(4) Uani 1 1 d .
H8A H 0.7955 0.8927 0.3713 0.044 Uiso 1 1 calc R
H8B H 0.8298 0.9755 0.4808 0.044 Uiso 1 1 calc R
C9 C 0.5889(3) 0.89226(12) 0.43247(19) 0.0331(4) Uani 1 1 d .
H9A H 0.5245 0.9512 0.4283 0.040 Uiso 1 1 calc R
H9B H 0.5046 0.8586 0.3399 0.040 Uiso 1 1 calc R
C10 C 0.9383(2) 0.63714(10) 0.54354(17) 0.0239(3) Uani 1 1 d .
C11 C 1.0019(3) 0.56347(12) 0.6575(2) 0.0345(4) Uani 1 1 d .
H11A H 0.9110 0.5113 0.6165 0.052 Uiso 1 1 calc R
H11B H 1.0018 0.5884 0.7411 0.052 Uiso 1 1 calc R
H11C H 1.1343 0.5427 0.6891 0.052 Uiso 1 1 calc R
O1 O 1.03164(18) 0.65032(8) 0.48694(13) 0.0328(3) Uani 1 1 d .
O2 O 0.89823(18) 0.73708(8) 0.74438(12) 0.0294(3) Uani 1 1 d .
Cl1 Cl 0.52777(7) 0.54844(3) 0.35038(5) 0.03950(16) Uani 1 1 d .
H2A H 0.927(4) 0.7778(16) 0.802(3) 0.055(7) Uiso 1 1 d .

loop_
_atom_site_aniso_label
_atom_site_aniso_U_11
_atom_site_aniso_U_22
_atom_site_aniso_U_33
_atom_site_aniso_U_23
_atom_site_aniso_U_13
_atom_site_aniso_U_12
C1 0.0239(8) 0.0210(7) 0.0199(7) -0.0007(6) 0.0133(6) -0.0012(6)
C2 0.0305(9) 0.0304(8) 0.0258(8) -0.0053(7) 0.0180(7) -0.0088(7)
C3 0.0250(9) 0.0488(11) 0.0323(9) -0.0041(8) 0.0165(8) -0.0069(8)
C4 0.0298(9) 0.0477(11) 0.0356(9) -0.0020(8) 0.0216(8) 0.0036(8)
C5 0.0302(9) 0.0312(8) 0.0263(8) -0.0039(7) 0.0168(7) 0.0036(7)
C6 0.0241(8) 0.0230(7) 0.0185(7) -0.0006(6) 0.0105(6) 0.0008(6)
C7 0.0286(9) 0.0226(7) 0.0299(9) -0.0021(7) 0.0146(7) -0.0029(6)
C8 0.0400(10) 0.0320(9) 0.0373(10) 0.0077(8) 0.0208(9) 0.0017(8)
C9 0.0349(10) 0.0315(9) 0.0306(9) 0.0022(7) 0.0160(8) 0.0096(7)
C10 0.0280(8) 0.0205(7) 0.0239(8) -0.0017(6) 0.0144(7) -0.0004(6)
C11 0.0437(10) 0.0294(9) 0.0342(9) 0.0092(7) 0.0234(8) 0.0097(7)
O1 0.0355(7) 0.0353(6) 0.0379(7) 0.0084(5) 0.0264(6) 0.0089(5)
O2 0.0381(7) 0.0274(6) 0.0186(6) -0.0006(5) 0.0126(5) 0.0006(5)
Cl1 0.0510(3) 0.0350(3) 0.0371(3) -0.01384(19) 0.0267(2) -0.0187(2)

loop_
_atom_type_symbol
_atom_type_description
_atom_type_scat_dispersion_real
_atom_type_scat_dispersion_imag
_atom_type_scat_source
C C 0.0033 0.0016 'International Tables Vol C Tables 4.2.6.8 and 6.1.1.4'
H H 0.0000 0.0000 'International Tables Vol C Tables 4.2.6.8 and 6.1.1.4'
O O 0.0106 0.0060 'International Tables Vol C Tables 4.2.6.8 and 6.1.1.4'
Cl Cl 0.1484 0.1585 'International Tables Vol C Tables 4.2.6.8 and 6.1.1.4'

loop_
_geom_angle_atom_site_label_1
_geom_angle_atom_site_label_2
_geom_angle_atom_site_label_3
_geom_angle
C10 C1 C2 113.05(13)
C10 C1 C6 110.76(12)
C2 C1 C6 110.89(12)
C10 C1 H1 107.3
C2 C1 H1 107.3
C6 C1 H1 107.3
C3 C2 C1 112.74(13)
C3 C2 Cl1 109.14(12)
C1 C2 Cl1 108.16(10)
C3 C2 H2 108.9
C1 C2 H2 108.9
Cl1 C2 H2 108.9
C2 C3 C4 110.26(14)
C2 C3 H3A 109.6
C4 C3 H3A 109.6
C2 C3 H3B 109.6
C4 C3 H3B 109.6
H3A C3 H3B 108.1
C3 C4 C5 111.98(13)
C3 C4 H4A 109.2
C5 C4 H4A 109.2
C3 C4 H4B 109.2
C5 C4 H4B 109.2
H4A C4 H4B 107.9
C4 C5 C9 116.50(14)
C4 C5 C6 113.82(14)
C9 C5 C6 103.86(13)
C4 C5 H5 107.4
C9 C5 H5 107.4
C6 C5 H5 107.4
O2 C6 C7 114.33(13)
O2 C6 C5 112.93(12)
C7 C6 C5 102.22(12)
O2 C6 C1 105.02(11)
C7 C6 C1 111.57(12)
C5 C6 C1 110.98(12)
C6 C7 C8 105.31(13)
C6 C7 H7A 110.7
C8 C7 H7A 110.7
C6 C7 H7B 110.7
C8 C7 H7B 110.7
H7A C7 H7B 108.8
C7 C8 C9 106.32(14)
C7 C8 H8A 110.5
C9 C8 H8A 110.5
C7 C8 H8B 110.5
C9 C8 H8B 110.5
H8A C8 H8B 108.7
C5 C9 C8 105.46(13)
C5 C9 H9A 110.6
C8 C9 H9A 110.6
C5 C9 H9B 110.6
C8 C9 H9B 110.6
H9A C9 H9B 108.8
O1 C10 C11 119.90(14)
O1 C10 C1 119.55(14)
C11 C10 C1 120.55(13)
C10 C11 H11A 109.5
C10 C11 H11B 109.5
H11A C11 H11B 109.5
C10 C11 H11C 109.5
H11A C11 H11C 109.5
H11B C11 H11C 109.5
C6 O2 H2A 107.7(17)

loop_
_geom_bond_atom_site_label_1
_geom_bond_atom_site_label_2
_geom_bond_distance
C1 C10 1.526(2)
C1 C2 1.528(2)
C1 C6 1.555(2)
C1 H1 1.0000
C2 C3 1.509(2)
C2 Cl1 1.8181(16)
C2 H2 1.0000
C3 C4 1.522(3)
C3 H3A 0.9900
C3 H3B 0.9900
C4 C5 1.528(2)
C4 H4A 0.9900
C4 H4B 0.9900
C5 C9 1.529(2)
C5 C6 1.540(2)
C5 H5 1.0000
C6 O2 1.4254(18)
C6 C7 1.535(2)
C7 C8 1.537(2)
C7 H7A 0.9900
C7 H7B 0.9900
C8 C9 1.544(3)
C8 H8A 0.9900
C8 H8B 0.9900
C9 H9A 0.9900
C9 H9B 0.9900
C10 O1 1.2191(19)
C10 C11 1.504(2)
C11 H11A 0.9800
C11 H11B 0.9800
C11 H11C 0.9800
O2 H2A 0.80(2)

loop_
_geom_hbond_atom_site_label_D
_geom_hbond_atom_site_label_H
_geom_hbond_atom_site_label_A
_geom_hbond_distance_DH
_geom_hbond_distance_HA
_geom_hbond_distance_DA
_geom_hbond_angle_DHA
_geom_hbond_site_symmetry_A
O2 H2A O1 0.80(2) 2.01(2) 2.7840(17) 164(2) 4_576

loop_
_geom_torsion_atom_site_label_1
_geom_torsion_atom_site_label_2
_geom_torsion_atom_site_label_3
_geom_torsion_atom_site_label_4
_geom_torsion
C10 C1 C2 C3 -178.30(13)
C6 C1 C2 C3 56.62(17)
C10 C1 C2 Cl1 -57.54(15)
C6 C1 C2 Cl1 177.38(10)
C1 C2 C3 C4 -58.15(18)
Cl1 C2 C3 C4 -178.35(12)
C2 C3 C4 C5 54.83(19)
C3 C4 C5 C9 68.76(19)
C3 C4 C5 C6 -52.08(19)
C4 C5 C6 O2 -67.85(17)
C9 C5 C6 O2 164.47(13)
C4 C5 C6 C7 168.83(13)
C9 C5 C6 C7 41.15(15)
C4 C5 C6 C1 49.77(17)
C9 C5 C6 C1 -77.91(15)
C10 C1 C6 O2 -55.00(15)
C2 C1 C6 O2 71.36(15)
C10 C1 C6 C7 69.38(15)
C2 C1 C6 C7 -164.26(13)
C10 C1 C6 C5 -177.34(12)
C2 C1 C6 C5 -50.97(16)
O2 C6 C7 C8 -158.14(13)
C5 C6 C7 C8 -35.77(16)
C1 C6 C7 C8 82.88(15)
C6 C7 C8 C9 17.06(17)
C4 C5 C9 C8 -156.86(14)
C6 C5 C9 C8 -30.86(17)
C7 C8 C9 C5 8.59(18)
C2 C1 C10 O1 138.70(15)
C6 C1 C10 O1 -96.15(17)
C2 C1 C10 C11 -41.07(19)
C6 C1 C10 C11 84.08(17)
